data_7105341
loop_
_publ_author_name
'Kickbusch, Rainer'
'Lentz, Dieter'

_publ_section_title
;
 Synthesis and reactions of
 hydroxobis(eta5-pentamethylcyclopenta-dienyl)(trifluoroethenyl)titanium(IV).
;
_journal_issue 12
_journal_name_full 'Chemical communications (Cambridge, England)'
_journal_page_first 2118
_journal_page_last 2120
_journal_paper_doi 10.1039/b925655e
_journal_volume 46
_journal_year 2010
_chemical_formula_sum 'C24 H34 F4 Ti'
_chemical_formula_weight 446.41
_chemical_name_common
;Fluoro-bis(ethyltetramethylcyclopentadienyl)(trifluoro-
ethenyl)titanium(VI)
;
_chemical_name_systematic
;
Fluoro-bis(ethyltetramethylcyclopentadienyl)(trifluoro-
ethenyl)titanium(VI)
;
_space_group_IT_number 14
_symmetry_cell_setting monoclinic
_symmetry_space_group_name_Hall '-P 2ybc'
_symmetry_space_group_name_H-M 'P 1 21/c 1'
_atom_sites_solution_hydrogens geom
_atom_sites_solution_primary direct
_atom_sites_solution_secondary difmap
_audit_creation_method SHELXL-97
_cell_angle_alpha 90.00
_cell_angle_beta 108.593(4)
_cell_angle_gamma 90.00
_cell_formula_units_Z 4
_cell_length_a 14.102(3)
_cell_length_b 9.979(2)
_cell_length_c 16.560(4)
_cell_measurement_reflns_used 1004
_cell_measurement_temperature 133(2)
_cell_measurement_theta_max 26.3
_cell_measurement_theta_min 3.0
_cell_volume 2208.8(8)
_computing_cell_refinement 'SAINT (Bruker-AXS)'
_computing_data_collection 'SMART (Bruker-AXS)'
_computing_data_reduction 'SAINT (Bruker-AXS)'
_computing_structure_refinement 'SHELXL-97 (Sheldrick, 1997)'
_computing_structure_solution 'SHELXS-97 (Sheldrick, 1990)'
_diffrn_ambient_temperature 133(2)
_diffrn_measured_fraction_theta_full 0.998
_diffrn_measured_fraction_theta_max 0.998
_diffrn_measurement_device_type 'SMART CCD (Bruker-AXS)'
_diffrn_measurement_method 'omega scan'
_diffrn_radiation_monochromator graphite
_diffrn_radiation_source 'sealed tube'
_diffrn_radiation_type MoK\a
_diffrn_radiation_wavelength 0.71073
_diffrn_reflns_av_R_equivalents 0.0292
_diffrn_reflns_av_sigmaI/netI 0.0217
_diffrn_reflns_limit_h_max 17
_diffrn_reflns_limit_h_min -17
_diffrn_reflns_limit_k_max 12
_diffrn_reflns_limit_k_min -10
_diffrn_reflns_limit_l_max 15
_diffrn_reflns_limit_l_min -20
_diffrn_reflns_number 25489
_diffrn_reflns_theta_full 26.39
_diffrn_reflns_theta_max 26.39
_diffrn_reflns_theta_min 1.52
_exptl_absorpt_coefficient_mu 0.428
_exptl_absorpt_correction_T_max 0.75
_exptl_absorpt_correction_T_min 0.62
_exptl_absorpt_correction_type multi-scan
_exptl_absorpt_process_details 'Sadabs (Bruker-AXS)'
_exptl_crystal_colour orange
_exptl_crystal_density_diffrn 1.342
_exptl_crystal_density_method 'not measured'
_exptl_crystal_description prism
_exptl_crystal_F_000 944
_exptl_crystal_size_max 0.40
_exptl_crystal_size_mid 0.39
_exptl_crystal_size_min 0.27
_refine_diff_density_max 0.504
_refine_diff_density_min -0.480
_refine_diff_density_rms 0.067
_refine_ls_extinction_method none
_refine_ls_goodness_of_fit_ref 1.076
_refine_ls_hydrogen_treatment constr
_refine_ls_matrix_type full
_refine_ls_number_parameters 301
_refine_ls_number_reflns 4532
_refine_ls_number_restraints 4
_refine_ls_restrained_S_all 1.076
_refine_ls_R_factor_all 0.0562
_refine_ls_R_factor_gt 0.0448
_refine_ls_shift/su_max 0.000
_refine_ls_shift/su_mean 0.000
_refine_ls_structure_factor_coef Fsqd
_refine_ls_weighting_details 'calc w=1/[\s^2^(Fo^2^)+(0.0535P)^2^+2.1346P] where P=(Fo^2^+2Fc^2^)/3'
_refine_ls_weighting_scheme calc
_refine_ls_wR_factor_gt 0.1103
_refine_ls_wR_factor_ref 0.1198
_reflns_number_gt 3818
_reflns_number_total 4532
_reflns_threshold_expression >2sigma(I)
_cod_data_source_file b925655e.txt
_cod_data_source_block cp0tif2
_cod_original_sg_symbol_H-M P2(1)/c
_cod_database_code 7105341

loop_
_symmetry_equiv_pos_as_xyz
'x, y, z'
'-x, y+1/2, -z+1/2'
'-x, -y, -z'
'x, -y-1/2, z-1/2'

loop_
_atom_site_label
_atom_site_type_symbol
_atom_site_fract_x
_atom_site_fract_y
_atom_site_fract_z
_atom_site_U_iso_or_equiv
_atom_site_adp_type
_atom_site_occupancy
_atom_site_symmetry_multiplicity
_atom_site_calc_flag
_atom_site_refinement_flags
_atom_site_disorder_assembly
_atom_site_disorder_group
C1A C 0.60399(15) 0.4084(2) 0.14822(13) 0.0243(4) Uani 1 1 d . . .
C2A C 0.63201(15) 0.5216(2) 0.10953(13) 0.0232(4) Uani 1 1 d . A .
C3A C 0.71904(15) 0.4887(2) 0.08915(12) 0.0224(4) Uani 1 1 d . . .
C4A C 0.74565(14) 0.3552(2) 0.11584(13) 0.0235(4) Uani 1 1 d . A .
C5A C 0.67167(14) 0.3035(2) 0.14949(12) 0.0224(4) Uani 1 1 d . A .
C6A C 0.50936(17) 0.3974(3) 0.17056(16) 0.0357(5) Uani 1 1 d . A .
H6A1 H 0.4518 0.4115 0.1193 0.054 Uiso 1 1 calc R . .
H6A2 H 0.5093 0.4653 0.2133 0.054 Uiso 1 1 calc R . .
H6A3 H 0.5052 0.3080 0.1937 0.054 Uiso 1 1 calc R . .
C7A C 0.57047(17) 0.6466(2) 0.08259(15) 0.0328(5) Uani 1 1 d . . .
H7A1 H 0.6139 0.7206 0.0776 0.049 Uiso 1 1 calc R A .
H7A2 H 0.5382 0.6691 0.1252 0.049 Uiso 1 1 calc R . .
H7A3 H 0.5192 0.6314 0.0274 0.049 Uiso 1 1 calc R . .
C8A C 0.77127(17) 0.5780(3) 0.04435(14) 0.0337(5) Uani 1 1 d . A .
H8A1 H 0.7368 0.5743 -0.0172 0.050 Uiso 1 1 calc R . .
H8A2 H 0.8406 0.5480 0.0565 0.050 Uiso 1 1 calc R . .
H8A3 H 0.7707 0.6703 0.0644 0.050 Uiso 1 1 calc R . .
C9A C 0.83349(16) 0.2805(2) 0.10434(15) 0.0334(5) Uani 1 1 d . . .
H9A1 H 0.8230 0.2678 0.0434 0.050 Uiso 1 1 calc R A .
H9A2 H 0.8396 0.1929 0.1323 0.050 Uiso 1 1 calc R . .
H9A3 H 0.8949 0.3322 0.1298 0.050 Uiso 1 1 calc R . .
C10A C 0.65362(17) 0.1572(2) 0.16177(14) 0.0314(5) Uani 1 1 d . . .
H10A H 0.6312 0.1464 0.2123 0.038 Uiso 1 1 calc R A .
H10B H 0.7169 0.1069 0.1722 0.038 Uiso 1 1 calc R . .
C11A C 0.57418(17) 0.1000(2) 0.08322(14) 0.0322(5) Uani 1 1 d . A .
H11A H 0.5101 0.1449 0.0756 0.048 Uiso 1 1 calc R . .
H11B H 0.5668 0.0036 0.0911 0.048 Uiso 1 1 calc R . .
H11C H 0.5948 0.1147 0.0327 0.048 Uiso 1 1 calc R . .
C1B C 0.76262(14) 0.3415(2) 0.36308(13) 0.0233(4) Uani 1 1 d . . .
C2B C 0.78511(15) 0.4733(2) 0.39488(13) 0.0243(4) Uani 1 1 d . A .
C3B C 0.87873(15) 0.5100(2) 0.38623(12) 0.0238(4) Uani 1 1 d . . .
C4B C 0.91533(15) 0.3999(2) 0.35150(13) 0.0246(4) Uani 1 1 d . A .
C5B C 0.84412(14) 0.2951(2) 0.33705(12) 0.0221(4) Uani 1 1 d . A .
C6B C 0.67665(16) 0.2595(3) 0.37204(15) 0.0332(5) Uani 1 1 d . A .
H6B1 H 0.6800 0.2570 0.4320 0.050 Uiso 1 1 calc R . .
H6B2 H 0.6809 0.1681 0.3519 0.050 Uiso 1 1 calc R . .
H6B3 H 0.6132 0.3002 0.3380 0.050 Uiso 1 1 calc R . .
C7B C 0.72798(18) 0.5509(3) 0.44141(15) 0.0361(6) Uani 1 1 d . . .
H7B1 H 0.6572 0.5253 0.4202 0.054 Uiso 1 1 calc R A .
H7B2 H 0.7344 0.6470 0.4321 0.054 Uiso 1 1 calc R . .
H7B3 H 0.7549 0.5313 0.5025 0.054 Uiso 1 1 calc R . .
C8B C 0.93284(17) 0.6402(2) 0.41288(15) 0.0343(5) Uani 1 1 d . A .
H8B1 H 0.9910 0.6258 0.4636 0.051 Uiso 1 1 calc R . .
H8B2 H 0.8877 0.7053 0.4260 0.051 Uiso 1 1 calc R . .
H8B3 H 0.9551 0.6747 0.3665 0.051 Uiso 1 1 calc R . .
C9B C 1.01531(17) 0.3939(3) 0.33687(16) 0.0377(6) Uani 1 1 d . . .
H9B1 H 1.0216 0.4699 0.3014 0.057 Uiso 1 1 calc R A .
H9B2 H 1.0205 0.3099 0.3079 0.057 Uiso 1 1 calc R . .
H9B3 H 1.0689 0.3979 0.3918 0.057 Uiso 1 1 calc R . .
C10B C 0.86634(17) 0.1515(2) 0.32141(14) 0.0301(5) Uani 1 1 d . . .
H10C H 0.9011 0.1483 0.2781 0.036 Uiso 1 1 calc R A .
H10D H 0.8028 0.1012 0.2990 0.036 Uiso 1 1 calc R . .
C11B C 0.93168(16) 0.0861(2) 0.40349(14) 0.0319(5) Uani 1 1 d . A .
H11D H 0.9950 0.1350 0.4251 0.048 Uiso 1 1 calc R . .
H11E H 0.9452 -0.0072 0.3920 0.048 Uiso 1 1 calc R . .
H11F H 0.8969 0.0883 0.4461 0.048 Uiso 1 1 calc R . .
C1 C 0.70214(16) 0.6623(2) 0.26332(15) 0.0176(5) Uani 0.816(2) 1 d PD A 1
C2 C 0.7296(2) 0.7887(3) 0.26351(17) 0.0243(6) Uani 0.816(2) 1 d PD A 1
F1 F 0.61003(10) 0.65239(15) 0.27760(10) 0.0241(3) Uani 0.816(2) 1 d PD A 1
F2 F 0.67884(13) 0.89572(17) 0.27629(13) 0.0383(4) Uani 0.816(2) 1 d PD A 1
F3 F 0.81257(13) 0.83036(18) 0.24915(12) 0.0337(4) Uani 0.816(2) 1 d PD A 1
F4 F 0.87391(9) 0.56885(16) 0.21841(8) 0.0192(3) Uani 0.816(2) 1 d P A 1
Ti1 Ti 0.77198(4) 0.47800(4) 0.24174(3) 0.01142(15) Uani 0.816(2) 1 d P A 1
C1F C 0.7984(8) 0.6619(12) 0.2332(8) 0.035(3) Uiso 0.184(2) 1 d PD A 2
C2F C 0.7672(11) 0.7869(12) 0.2333(12) 0.049(4) Uiso 0.184(2) 1 d PD A 2
F1F F 0.8893(6) 0.6540(10) 0.2177(5) 0.042(2) Uiso 0.184(2) 1 d PD A 2
F2F F 0.8170(8) 0.8931(12) 0.2212(7) 0.061(3) Uiso 0.184(2) 1 d PD A 2
F3F F 0.6841(8) 0.8269(13) 0.2468(7) 0.055(3) Uiso 0.184(2) 1 d PD A 2
F4F F 0.6263(6) 0.5660(9) 0.2760(5) 0.0359(18) Uiso 0.184(2) 1 d P A 2
Ti1F Ti 0.7293(3) 0.4754(3) 0.25242(16) 0.0311(8) Uiso 0.184(2) 1 d P A 2

loop_
_atom_site_aniso_label
_atom_site_aniso_U_11
_atom_site_aniso_U_22
_atom_site_aniso_U_33
_atom_site_aniso_U_23
_atom_site_aniso_U_13
_atom_site_aniso_U_12
C1A 0.0212(9) 0.0268(12) 0.0224(10) -0.0009(8) 0.0036(8) 0.0015(8)
C2A 0.0227(9) 0.0230(11) 0.0205(10) 0.0013(8) 0.0022(8) 0.0050(8)
C3A 0.0208(9) 0.0238(11) 0.0190(9) -0.0019(8) 0.0011(7) 0.0028(8)
C4A 0.0186(9) 0.0251(11) 0.0211(10) -0.0052(8) -0.0014(7) 0.0036(8)
C5A 0.0238(9) 0.0191(10) 0.0167(9) -0.0016(8) -0.0042(7) 0.0001(8)
C6A 0.0293(11) 0.0413(15) 0.0387(13) 0.0005(11) 0.0139(10) 0.0001(10)
C7A 0.0315(11) 0.0297(13) 0.0303(12) 0.0043(10) 0.0004(9) 0.0118(10)
C8A 0.0345(12) 0.0409(14) 0.0264(11) 0.0040(10) 0.0110(9) -0.0012(10)
C9A 0.0285(11) 0.0346(13) 0.0328(12) -0.0079(10) 0.0036(9) 0.0096(10)
C10A 0.0347(12) 0.0210(12) 0.0268(11) -0.0013(9) -0.0067(9) -0.0043(9)
C11A 0.0327(11) 0.0255(12) 0.0297(12) -0.0048(9) -0.0022(9) -0.0068(9)
C1B 0.0212(9) 0.0220(11) 0.0218(10) 0.0048(8) 0.0000(8) -0.0037(8)
C2B 0.0237(10) 0.0251(11) 0.0213(10) 0.0026(8) 0.0033(8) -0.0006(8)
C3B 0.0277(10) 0.0230(11) 0.0171(9) -0.0001(8) 0.0023(8) -0.0091(8)
C4B 0.0239(10) 0.0280(12) 0.0201(10) 0.0032(8) 0.0047(8) -0.0026(8)
C5B 0.0237(9) 0.0216(11) 0.0157(9) 0.0039(8) -0.0011(7) -0.0004(8)
C6B 0.0280(11) 0.0356(13) 0.0317(12) 0.0065(10) 0.0035(9) -0.0123(10)
C7B 0.0411(13) 0.0397(15) 0.0296(12) 0.0006(10) 0.0142(10) 0.0040(11)
C8B 0.0367(12) 0.0296(13) 0.0291(12) -0.0035(10) 0.0000(10) -0.0152(10)
C9B 0.0292(11) 0.0448(15) 0.0411(14) 0.0065(11) 0.0140(10) -0.0007(10)
C10B 0.0353(11) 0.0208(11) 0.0254(11) 0.0029(9) -0.0029(9) 0.0047(9)
C11B 0.0309(11) 0.0297(13) 0.0293(11) 0.0078(10) 0.0014(9) 0.0083(9)
C1 0.0151(10) 0.0178(12) 0.0228(12) -0.0004(9) 0.0101(9) 0.0019(9)
C2 0.0246(13) 0.0180(14) 0.0345(15) 0.0012(11) 0.0155(12) 0.0013(11)
F1 0.0204(7) 0.0177(8) 0.0398(9) 0.0002(6) 0.0174(6) 0.0018(6)
F2 0.0447(10) 0.0137(8) 0.0687(12) -0.0022(8) 0.0352(9) 0.0032(7)
F3 0.0338(9) 0.0196(9) 0.0578(11) 0.0019(8) 0.0290(8) -0.0031(7)
F4 0.0160(6) 0.0209(8) 0.0215(7) 0.0023(6) 0.0072(5) -0.0043(5)
Ti1 0.0098(2) 0.0103(2) 0.0143(2) 0.00042(15) 0.00392(15) -0.00045(15)

loop_
_atom_type_symbol
_atom_type_description
_atom_type_scat_dispersion_real
_atom_type_scat_dispersion_imag
_atom_type_scat_source
C C 0.0033 0.0016 'International Tables Vol C Tables 4.2.6.8 and 6.1.1.4'
H H 0.0000 0.0000 'International Tables Vol C Tables 4.2.6.8 and 6.1.1.4'
F F 0.0171 0.0103 'International Tables Vol C Tables 4.2.6.8 and 6.1.1.4'
Ti Ti 0.2776 0.4457 'International Tables Vol C Tables 4.2.6.8 and 6.1.1.4'

loop_
_geom_angle_atom_site_label_1
_geom_angle_atom_site_label_2
_geom_angle_atom_site_label_3
_geom_angle
_geom_angle_site_symmetry_1
_geom_angle_site_symmetry_3
_geom_angle_publ_flag
C5A C1A C2A 108.28(18) . . ?
C5A C1A C6A 126.3(2) . . ?
C2A C1A C6A 124.7(2) . . ?
C5A C1A Ti1F 80.78(14) . . ?
C2A C1A Ti1F 80.68(15) . . ?
C6A C1A Ti1F 113.23(18) . . ?
C5A C1A Ti1 72.06(11) . . ?
C2A C1A Ti1 73.17(11) . . ?
C6A C1A Ti1 127.96(15) . . ?
Ti1F C1A Ti1 14.73(9) . . ?
C3A C2A C1A 108.18(18) . . ?
C3A C2A C7A 125.9(2) . . ?
C1A C2A C7A 125.31(19) . . ?
C3A C2A Ti1F 85.57(15) . . ?
C1A C2A Ti1F 63.23(13) . . ?
C7A C2A Ti1F 123.56(16) . . ?
C3A C2A Ti1 70.21(11) . . ?
C1A C2A Ti1 73.64(11) . . ?
C7A C2A Ti1 129.09(15) . . ?
Ti1F C2A Ti1 15.94(9) . . ?
C2A C3A C4A 107.96(18) . . ?
C2A C3A C8A 125.7(2) . . ?
C4A C3A C8A 126.33(19) . . ?
C2A C3A Ti1 76.16(12) . . ?
C4A C3A Ti1 70.54(11) . . ?
C8A C3A Ti1 120.81(14) . . ?
C2A C3A Ti1F 62.54(13) . . ?
C4A C3A Ti1F 73.35(13) . . ?
C8A C3A Ti1F 131.07(16) . . ?
Ti1 C3A Ti1F 14.21(7) . . ?
C3A C4A C5A 107.94(17) . . ?
C3A C4A C9A 124.9(2) . . ?
C5A C4A C9A 127.1(2) . . ?
C3A C4A Ti1 74.73(12) . . ?
C5A C4A Ti1 76.70(12) . . ?
C9A C4A Ti1 117.84(13) . . ?
C3A C4A Ti1F 75.66(13) . . ?
C5A C4A Ti1F 63.54(13) . . ?
C9A C4A Ti1F 129.30(15) . . ?
Ti1 C4A Ti1F 14.20(7) . . ?
C1A C5A C4A 107.51(18) . . ?
C1A C5A C10A 125.3(2) . . ?
C4A C5A C10A 125.4(2) . . ?
C1A C5A Ti1F 63.22(13) . . ?
C4A C5A Ti1F 83.88(15) . . ?
C10A C5A Ti1F 129.63(16) . . ?
C1A C5A Ti1 74.63(12) . . ?
C4A C5A Ti1 68.74(11) . . ?
C10A C5A Ti1 133.96(14) . . ?
Ti1F C5A Ti1 16.12(9) . . ?
C1A C6A H6A1 109.5 . . ?
C1A C6A H6A2 109.5 . . ?
H6A1 C6A H6A2 109.5 . . ?
C1A C6A H6A3 109.5 . . ?
H6A1 C6A H6A3 109.5 . . ?
H6A2 C6A H6A3 109.5 . . ?
C2A C7A H7A1 109.5 . . ?
C2A C7A H7A2 109.5 . . ?
H7A1 C7A H7A2 109.5 . . ?
C2A C7A H7A3 109.5 . . ?
H7A1 C7A H7A3 109.5 . . ?
H7A2 C7A H7A3 109.5 . . ?
C3A C8A H8A1 109.5 . . ?
C3A C8A H8A2 109.5 . . ?
H8A1 C8A H8A2 109.5 . . ?
C3A C8A H8A3 109.5 . . ?
H8A1 C8A H8A3 109.5 . . ?
H8A2 C8A H8A3 109.5 . . ?
C4A C9A H9A1 109.5 . . ?
C4A C9A H9A2 109.5 . . ?
H9A1 C9A H9A2 109.5 . . ?
C4A C9A H9A3 109.5 . . ?
H9A1 C9A H9A3 109.5 . . ?
H9A2 C9A H9A3 109.5 . . ?
C5A C10A C11A 110.89(18) . . ?
C5A C10A H10A 109.5 . . ?
C11A C10A H10A 109.5 . . ?
C5A C10A H10B 109.5 . . ?
C11A C10A H10B 109.5 . . ?
H10A C10A H10B 108.1 . . ?
C10A C11A H11A 109.5 . . ?
C10A C11A H11B 109.5 . . ?
H11A C11A H11B 109.5 . . ?
C10A C11A H11C 109.5 . . ?
H11A C11A H11C 109.5 . . ?
H11B C11A H11C 109.5 . . ?
C2B C1B C5B 107.92(18) . . ?
C2B C1B C6B 124.0(2) . . ?
C5B C1B C6B 127.1(2) . . ?
C2B C1B Ti1F 72.98(14) . . ?
C5B C1B Ti1F 85.65(15) . . ?
C6B C1B Ti1F 116.59(16) . . ?
C2B C1B Ti1 74.08(12) . . ?
C5B C1B Ti1 71.08(11) . . ?
C6B C1B Ti1 129.29(14) . . ?
Ti1F C1B Ti1 15.40(9) . . ?
C1B C2B C3B 107.91(19) . . ?
C1B C2B C7B 125.4(2) . . ?
C3B C2B C7B 126.1(2) . . ?
C1B C2B Ti1F 69.79(13) . . ?
C3B C2B Ti1F 85.24(16) . . ?
C7B C2B Ti1F 118.18(17) . . ?
C1B C2B Ti1 72.70(12) . . ?
C3B C2B Ti1 70.21(11) . . ?
C7B C2B Ti1 129.72(15) . . ?
Ti1F C2B Ti1 15.44(9) . . ?
C4B C3B C2B 108.20(18) . . ?
C4B C3B C8B 125.2(2) . . ?
C2B C3B C8B 126.6(2) . . ?
C4B C3B Ti1 71.69(11) . . ?
C2B C3B Ti1 76.07(12) . . ?
C8B C3B Ti1 120.37(14) . . ?
C4B C3B Ti1F 81.30(14) . . ?
C2B C3B Ti1F 61.00(13) . . ?
C8B C3B Ti1F 125.12(16) . . ?
Ti1 C3B Ti1F 15.43(8) . . ?
C3B C4B C5B 108.19(18) . . ?
C3B C4B C9B 125.4(2) . . ?
C5B C4B C9B 126.4(2) . . ?
C3B C4B Ti1 73.99(12) . . ?
C5B C4B Ti1 74.27(11) . . ?
C9B C4B Ti1 120.09(14) . . ?
C3B C4B Ti1F 67.82(13) . . ?
C5B C4B Ti1F 66.88(12) . . ?
C9B C4B Ti1F 133.34(16) . . ?
Ti1 C4B Ti1F 13.27(7) . . ?
C4B C5B C1B 107.76(18) . . ?
C4B C5B C10B 123.79(19) . . ?
C1B C5B C10B 126.32(19) . . ?
C4B C5B Ti1 71.37(12) . . ?
C1B C5B Ti1 74.94(12) . . ?
C10B C5B Ti1 132.36(14) . . ?
C4B C5B Ti1F 82.07(14) . . ?
C1B C5B Ti1F 60.05(13) . . ?
C10B C5B Ti1F 135.57(15) . . ?
Ti1 C5B Ti1F 15.61(8) . . ?
C1B C6B H6B1 109.5 . . ?
C1B C6B H6B2 109.5 . . ?
H6B1 C6B H6B2 109.5 . . ?
C1B C6B H6B3 109.5 . . ?
H6B1 C6B H6B3 109.5 . . ?
H6B2 C6B H6B3 109.5 . . ?
C2B C7B H7B1 109.5 . . ?
C2B C7B H7B2 109.5 . . ?
H7B1 C7B H7B2 109.5 . . ?
C2B C7B H7B3 109.5 . . ?
H7B1 C7B H7B3 109.5 . . ?
H7B2 C7B H7B3 109.5 . . ?
C3B C8B H8B1 109.5 . . ?
C3B C8B H8B2 109.5 . . ?
H8B1 C8B H8B2 109.5 . . ?
C3B C8B H8B3 109.5 . . ?
H8B1 C8B H8B3 109.5 . . ?
H8B2 C8B H8B3 109.5 . . ?
C4B C9B H9B1 109.5 . . ?
C4B C9B H9B2 109.5 . . ?
H9B1 C9B H9B2 109.5 . . ?
C4B C9B H9B3 109.5 . . ?
H9B1 C9B H9B3 109.5 . . ?
H9B2 C9B H9B3 109.5 . . ?
C5B C10B C11B 110.72(18) . . ?
C5B C10B H10C 109.5 . . ?
C11B C10B H10C 109.5 . . ?
C5B C10B H10D 109.5 . . ?
C11B C10B H10D 109.5 . . ?
H10C C10B H10D 108.1 . . ?
C10B C11B H11D 109.5 . . ?
C10B C11B H11E 109.5 . . ?
H11D C11B H11E 109.5 . . ?
C10B C11B H11F 109.5 . . ?
H11D C11B H11F 109.5 . . ?
H11E C11B H11F 109.5 . . ?
C2 C1 F1 110.8(2) . . ?
C2 C1 Ti1 131.54(18) . . ?
F1 C1 Ti1 117.61(15) . . ?
C1 C2 F3 124.8(3) . . ?
C1 C2 F2 126.3(2) . . ?
F3 C2 F2 108.8(2) . . ?
F4 Ti1 C1 92.46(8) . . ?
F4 Ti1 C4A 89.07(7) . . ?
C1 Ti1 C4A 129.68(8) . . ?
F4 Ti1 C4B 77.97(7) . . ?
C1 Ti1 C4B 118.16(8) . . ?
C4A Ti1 C4B 111.31(7) . . ?
F4 Ti1 C3A 76.04(7) . . ?
C1 Ti1 C3A 97.51(8) . . ?
C4A Ti1 C3A 34.73(7) . . ?
C4B Ti1 C3A 136.31(7) . . ?
F4 Ti1 C3B 81.99(7) . . ?
C1 Ti1 C3B 84.06(8) . . ?
C4A Ti1 C3B 145.59(7) . . ?
C4B Ti1 C3B 34.32(7) . . ?
C3A Ti1 C3B 158.01(7) . . ?
F4 Ti1 C5B 108.35(7) . . ?
C1 Ti1 C5B 130.69(8) . . ?
C4A Ti1 C5B 95.75(7) . . ?
C4B Ti1 C5B 34.37(7) . . ?
C3A Ti1 C5B 130.30(7) . . ?
C3B Ti1 C5B 56.73(7) . . ?
F4 Ti1 C5A 123.63(7) . . ?
C1 Ti1 C5A 120.25(8) . . ?
C4A Ti1 C5A 34.56(7) . . ?
C4B Ti1 C5A 115.16(7) . . ?
C3A Ti1 C5A 56.64(7) . . ?
C3B Ti1 C5A 140.23(7) . . ?
C5B Ti1 C5A 84.79(7) . . ?
F4 Ti1 C1B 133.72(6) . . ?
C1 Ti1 C1B 100.90(8) . . ?
C4A Ti1 C1B 113.67(8) . . ?
C4B Ti1 C1B 56.59(7) . . ?
C3A Ti1 C1B 143.48(7) . . ?
C3B Ti1 C1B 56.12(7) . . ?
C5B Ti1 C1B 33.99(7) . . ?
C5A Ti1 C1B 86.84(7) . . ?
F4 Ti1 C2A 100.58(7) . . ?
C1 Ti1 C2A 73.78(8) . . ?
C4A Ti1 C2A 56.60(7) . . ?
C4B Ti1 C2A 167.91(7) . . ?
C3A Ti1 C2A 33.63(7) . . ?
C3B Ti1 C2A 157.75(8) . . ?
C5B Ti1 C2A 139.64(7) . . ?
C5A Ti1 C2A 55.50(7) . . ?
C1B Ti1 C2A 125.68(7) . . ?
F4 Ti1 C1A 131.36(7) . . ?
C1 Ti1 C1A 86.95(8) . . ?
C4A Ti1 C1A 56.59(7) . . ?
C4B Ti1 C1A 142.69(8) . . ?
C3A Ti1 C1A 55.95(7) . . ?
C3B Ti1 C1A 145.86(7) . . ?
C5B Ti1 C1A 108.41(7) . . ?
C5A Ti1 C1A 33.31(7) . . ?
C1B Ti1 C1A 93.75(7) . . ?
C2A Ti1 C1A 33.20(7) . . ?
F4 Ti1 C2B 114.48(7) . . ?
C1 Ti1 C2B 74.79(8) . . ?
C4A Ti1 C2B 146.88(8) . . ?
C4B Ti1 C2B 56.29(7) . . ?
C3A Ti1 C2B 166.80(7) . . ?
C3B Ti1 C2B 33.73(7) . . ?
C5B Ti1 C2B 55.94(7) . . ?
C5A Ti1 C2B 117.64(7) . . ?
C1B Ti1 C2B 33.22(7) . . ?
C2A Ti1 C2B 133.27(7) . . ?
C1A Ti1 C2B 112.19(7) . . ?
C2F C1F F1F 112.4(11) . . ?
C2F C1F Ti1F 130.0(8) . . ?
F1F C1F Ti1F 117.6(8) . . ?
F2F C2F F3F 109.0(11) . . ?
F2F C2F C1F 124.2(12) . . ?
F3F C2F C1F 126.8(13) . . ?
F4F Ti1F C1A 79.7(3) . . ?
F4F Ti1F C1F 91.8(4) . . ?
C1A Ti1F C1F 116.3(4) . . ?
F4F Ti1F C1B 95.4(3) . . ?
C1A Ti1F C1B 112.57(16) . . ?
C1F Ti1F C1B 131.1(4) . . ?
F4F Ti1F C2B 79.5(3) . . ?
C1A Ti1F C2B 140.2(2) . . ?
C1F Ti1F C2B 98.0(4) . . ?
C1B Ti1F C2B 37.23(9) . . ?
F4F Ti1F C2A 82.7(3) . . ?
C1A Ti1F C2A 36.09(9) . . ?
C1F Ti1F C2A 80.3(4) . . ?
C1B Ti1F C2A 148.56(16) . . ?
C2B Ti1F C2A 162.08(18) . . ?
F4F Ti1F C5A 113.1(3) . . ?
C1A Ti1F C5A 36.00(8) . . ?
C1F Ti1F C5A 125.6(4) . . ?
C1B Ti1F C5A 95.30(13) . . ?
C2B Ti1F C5A 132.52(14) . . ?
C2A Ti1F C5A 57.79(9) . . ?
F4F Ti1F C5B 129.6(3) . . ?
C1A Ti1F C5B 116.23(13) . . ?
C1F Ti1F C5B 117.0(3) . . ?
C1B Ti1F C5B 34.30(8) . . ?
C2B Ti1F C5B 57.33(9) . . ?
C2A Ti1F C5B 139.17(14) . . ?
C5A Ti1F C5B 83.99(11) . . ?
F4F Ti1F C3B 103.7(3) . . ?
C1A Ti1F C3B 169.24(15) . . ?
C1F Ti1F C3B 74.1(4) . . ?
C1B Ti1F C3B 57.24(9) . . ?
C2B Ti1F C3B 33.76(8) . . ?
C2A Ti1F C3B 153.69(17) . . ?
C5A Ti1F C3B 136.20(14) . . ?
C5B Ti1F C3B 53.69(9) . . ?
F4F Ti1F C4A 133.7(3) . . ?
C1A Ti1F C4A 56.13(9) . . ?
C1F Ti1F C4A 95.6(3) . . ?
C1B Ti1F C4A 112.66(13) . . ?
C2B Ti1F C4A 143.47(15) . . ?
C2A Ti1F C4A 54.06(9) . . ?
C5A Ti1F C4A 32.58(8) . . ?
C5B Ti1F C4A 86.30(11) . . ?
C3B Ti1F C4A 122.26(16) . . ?
F4F Ti1F C3A 113.4(3) . . ?
C1A Ti1F C3A 55.60(9) . . ?
C1F Ti1F C3A 72.0(4) . . ?
C1B Ti1F C3A 143.65(15) . . ?
C2B Ti1F C3A 163.32(19) . . ?
C2A Ti1F C3A 31.88(7) . . ?
C5A Ti1F C3A 53.95(9) . . ?
C5B Ti1F C3A 114.59(14) . . ?
C3B Ti1F C3A 129.64(17) . . ?
C4A Ti1F C3A 31.00(7) . . ?
F4F Ti1F C4B 132.6(3) . . ?
C1A Ti1F C4B 141.95(15) . . ?
C1F Ti1F C4B 86.2(3) . . ?
C1B Ti1F C4B 54.48(9) . . ?
C2B Ti1F C4B 54.11(9) . . ?
C2A Ti1F C4B 142.72(17) . . ?
C5A Ti1F C4B 106.05(13) . . ?
C5B Ti1F C4B 31.05(7) . . ?
C3B Ti1F C4B 30.88(8) . . ?
C4A Ti1F C4B 93.44(13) . . ?
C3A Ti1F C4B 110.84(15) . . ?

loop_
_geom_bond_atom_site_label_1
_geom_bond_atom_site_label_2
_geom_bond_distance
_geom_bond_site_symmetry_2
_geom_bond_publ_flag
C1A C5A 1.413(3) . ?
C1A C2A 1.415(3) . ?
C1A C6A 1.498(3) . ?
C1A Ti1F 2.145(3) . ?
C1A Ti1 2.481(2) . ?
C2A C3A 1.411(3) . ?
C2A C7A 1.504(3) . ?
C2A Ti1F 2.371(3) . ?
C2A Ti1 2.474(2) . ?
C3A C4A 1.416(3) . ?
C3A C8A 1.495(3) . ?
C3A Ti1 2.398(2) . ?
C3A Ti1F 2.664(4) . ?
C4A C5A 1.427(3) . ?
C4A C9A 1.509(3) . ?
C4A Ti1 2.344(2) . ?
C4A Ti1F 2.635(4) . ?
C5A C10A 1.506(3) . ?
C5A Ti1F 2.372(3) . ?
C5A Ti1 2.447(2) . ?
C6A H6A1 0.9800 . ?
C6A H6A2 0.9800 . ?
C6A H6A3 0.9800 . ?
C7A H7A1 0.9800 . ?
C7A H7A2 0.9800 . ?
C7A H7A3 0.9800 . ?
C8A H8A1 0.9800 . ?
C8A H8A2 0.9800 . ?
C8A H8A3 0.9800 . ?
C9A H9A1 0.9800 . ?
C9A H9A2 0.9800 . ?
C9A H9A3 0.9800 . ?
C10A C11A 1.531(3) . ?
C10A H10A 0.9900 . ?
C10A H10B 0.9900 . ?
C11A H11A 0.9800 . ?
C11A H11B 0.9800 . ?
C11A H11C 0.9800 . ?
C1B C2B 1.415(3) . ?
C1B C5B 1.427(3) . ?
C1B C6B 1.509(3) . ?
C1B Ti1F 2.195(3) . ?
C1B Ti1 2.466(2) . ?
C2B C3B 1.421(3) . ?
C2B C7B 1.496(3) . ?
C2B Ti1F 2.236(3) . ?
C2B Ti1 2.484(2) . ?
C3B C4B 1.412(3) . ?
C3B C8B 1.500(3) . ?
C3B Ti1 2.408(2) . ?
C3B Ti1F 2.548(3) . ?
C4B C5B 1.417(3) . ?
C4B C9B 1.506(3) . ?
C4B Ti1 2.378(2) . ?
C4B Ti1F 2.720(4) . ?
C5B C10B 1.506(3) . ?
C5B Ti1 2.416(2) . ?
C5B Ti1F 2.526(3) . ?
C6B H6B1 0.9800 . ?
C6B H6B2 0.9800 . ?
C6B H6B3 0.9800 . ?
C7B H7B1 0.9800 . ?
C7B H7B2 0.9800 . ?
C7B H7B3 0.9800 . ?
C8B H8B1 0.9800 . ?
C8B H8B2 0.9800 . ?
C8B H8B3 0.9800 . ?
C9B H9B1 0.9800 . ?
C9B H9B2 0.9800 . ?
C9B H9B3 0.9800 . ?
C10B C11B 1.525(3) . ?
C10B H10C 0.9900 . ?
C10B H10D 0.9900 . ?
C11B H11D 0.9800 . ?
C11B H11E 0.9800 . ?
C11B H11F 0.9800 . ?
C1 C2 1.318(4) . ?
C1 F1 1.396(2) . ?
C1 Ti1 2.169(2) . ?
C2 F3 1.333(3) . ?
C2 F2 1.339(3) . ?
F4 Ti1 1.8416(15) . ?
C1F C2F 1.323(10) . ?
C1F F1F 1.387(9) . ?
C1F Ti1F 2.171(12) . ?
C2F F2F 1.321(9) . ?
C2F F3F 1.322(10) . ?
F4F Ti1F 1.855(9) . ?
